data_7112781
loop_
_publ_author_name
'Liu, Xianchun'
'Xing, Yan'
'Wang, Xinlong'
'Xu, Hongbin'
'Liu, Xizheng'
'Shao, Kuizhan'
'Su, Zhongmin'

_publ_section_title
;
 Chirality and magnetism of an open-framework cobalt phosphite containing
 helical channels from achiral materials
;
_journal_coden_ASTM CHCOFS
_journal_issue 15
_journal_name_full
;
 Chemical Communications (Cambridge, United Kingdom)
;
_journal_page_first 2614
_journal_page_last 2616
_journal_paper_doi 10.1039/b923028a
_journal_volume 46
_journal_year 2010
_chemical_formula_moiety 'Co H2 O6 P2, C6 H14 N2'
_chemical_formula_sum 'C6 H16 Co N2 O6 P2'
_chemical_formula_weight 333.08
_chemical_melting_point ?
_space_group_IT_number 19
_symmetry_cell_setting orthorhombic
_symmetry_space_group_name_Hall 'P 2ac 2ab'
_symmetry_space_group_name_H-M 'P 21 21 21'
_atom_sites_solution_hydrogens geom
_atom_sites_solution_primary direct
_atom_sites_solution_secondary difmap
_audit_creation_method SHELXL-97
_cell_angle_alpha 90.000(5)
_cell_angle_beta 90.000(5)
_cell_angle_gamma 90.000(5)
_cell_formula_units_Z 4
_cell_length_a 10.100(5)
_cell_length_b 10.796(5)
_cell_length_c 10.982(5)
_cell_measurement_reflns_used 1384
_cell_measurement_temperature 293(2)
_cell_measurement_theta_max 26.08
_cell_measurement_theta_min 2.65
_cell_volume 1197.5(10)
_computing_cell_refinement 'Bruker SMART'
_computing_data_collection 'Bruker SMART'
_computing_data_reduction 'Bruker SAINT software (Bruker, 1999)'
_computing_molecular_graphics 'SHELXTL-PLUS (Sheldrick, 1990)'
_computing_publication_material SHELXL-97
_computing_structure_refinement 'SHELXL-97 (Sheldrick, 1997)'
_computing_structure_solution 'SHELXS-97(Sheldrick, 1997)'
_diffrn_ambient_temperature 293(2)
_diffrn_measured_fraction_theta_full 0.999
_diffrn_measured_fraction_theta_max 0.999
_diffrn_measurement_device_type 'Bruker SMART APEX CCD'
_diffrn_measurement_method 'phi and omega scans'
_diffrn_radiation_monochromator graphite
_diffrn_radiation_source 'fine-focus sealed tube'
_diffrn_radiation_type MoK\a
_diffrn_radiation_wavelength 0.71069
_diffrn_reflns_av_R_equivalents 0.0180
_diffrn_reflns_av_sigmaI/netI 0.0267
_diffrn_reflns_limit_h_max 12
_diffrn_reflns_limit_h_min -12
_diffrn_reflns_limit_k_max 13
_diffrn_reflns_limit_k_min -10
_diffrn_reflns_limit_l_max 12
_diffrn_reflns_limit_l_min -13
_diffrn_reflns_number 6670
_diffrn_reflns_theta_full 26.08
_diffrn_reflns_theta_max 26.08
_diffrn_reflns_theta_min 2.65
_diffrn_standards_decay_% none
_diffrn_standards_interval_count none
_diffrn_standards_interval_time none
_diffrn_standards_number none
_exptl_absorpt_coefficient_mu 1.718
_exptl_absorpt_correction_T_max 0.7473
_exptl_absorpt_correction_T_min 0.5846
_exptl_absorpt_correction_type empirical
_exptl_absorpt_process_details SADABS
_exptl_crystal_colour blue
_exptl_crystal_density_diffrn 1.848
_exptl_crystal_density_meas ?
_exptl_crystal_density_method 'not measured'
_exptl_crystal_description block
_exptl_crystal_F_000 684
_exptl_crystal_size_max 0.35
_exptl_crystal_size_mid 0.27
_exptl_crystal_size_min 0.18
_refine_diff_density_max 0.868
_refine_diff_density_min -0.345
_refine_diff_density_rms 0.063
_refine_ls_abs_structure_details 'Flack H D (1983), Acta Cryst. A39, 876-881'
_refine_ls_abs_structure_Flack 0.031(15)
_refine_ls_extinction_method none
_refine_ls_goodness_of_fit_ref 1.068
_refine_ls_hydrogen_treatment mixed
_refine_ls_matrix_type full
_refine_ls_number_parameters 168
_refine_ls_number_reflns 2375
_refine_ls_number_restraints 2
_refine_ls_restrained_S_all 1.070
_refine_ls_R_factor_all 0.0251
_refine_ls_R_factor_gt 0.0237
_refine_ls_shift/su_max 0.001
_refine_ls_shift/su_mean 0.000
_refine_ls_structure_factor_coef Fsqd
_refine_ls_weighting_details 'calc w=1/[\s^2^(Fo^2^)+(0.0460P)^2^+0.0000P] where P=(Fo^2^+2Fc^2^)/3'
_refine_ls_weighting_scheme calc
_refine_ls_wR_factor_gt 0.0676
_refine_ls_wR_factor_ref 0.0684
_reflns_number_gt 2255
_reflns_number_total 2375
_reflns_threshold_expression >2sigma(I)
_cod_duplicate_entry 7105391
_cod_data_source_file b923028a.txt
_cod_data_source_block Xing2
_cod_depositor_comments
;
The following automatic conversions were performed:

'_chemical_melting_point' value 'not measured' was changed to '?' -
the value is undefined or not given.

Automatic conversion script
Id: cif_fix_values 2281 2013-09-26 08:29:07Z andrius 

The following automatic conversions were performed:

'_exptl_crystal_density_meas' value 'none' was changed to '?' - the
value is perceived as not measured.

Automatic conversion script
Id: cif_fix_values 3008 2015-01-20 13:52:24Z robertas 
;
_cod_database_code 7112781

loop_
_symmetry_equiv_pos_as_xyz
'x, y, z'
'-x+1/2, -y, z+1/2'
'x+1/2, -y+1/2, -z'
'-x, y+1/2, -z+1/2'

loop_
_atom_site_label
_atom_site_type_symbol
_atom_site_fract_x
_atom_site_fract_y
_atom_site_fract_z
_atom_site_U_iso_or_equiv
_atom_site_adp_type
_atom_site_occupancy
_atom_site_symmetry_multiplicity
_atom_site_calc_flag
_atom_site_refinement_flags
Co1 Co 0.35434(3) 0.00172(3) 0.28591(3) 0.02088(10) Uani 1 1 d .
P1 P 0.35797(7) 0.02994(6) 0.56779(6) 0.02417(16) Uani 1 1 d D
P2 P 0.43194(7) -0.26685(6) 0.20513(6) 0.02401(15) Uani 1 1 d D
O4 O 0.46394(18) -0.13159(18) 0.2243(2) 0.0365(5) Uani 1 1 d .
O1 O 0.30092(18) -0.0267(2) 0.68262(16) 0.0331(5) Uani 1 1 d .
O2 O 0.50788(19) 0.0247(2) 0.57124(17) 0.0393(5) Uani 1 1 d .
O5 O 0.3098(2) -0.3087(2) 0.27417(19) 0.0365(5) Uani 1 1 d .
O6 O 0.5533(2) -0.3425(2) 0.2319(2) 0.0453(6) Uani 1 1 d .
N2 N 0.3433(2) -0.3811(2) 0.4968(2) 0.0258(5) Uani 1 1 d .
O3 O 0.2997(2) -0.0279(2) 0.45440(17) 0.0371(5) Uani 1 1 d .
N1 N 0.4107(2) -0.4305(2) 0.7104(2) 0.0253(5) Uani 1 1 d .
C6 C 0.2371(3) -0.3408(3) 0.5815(3) 0.0315(6) Uani 1 1 d .
H6A H 0.1521 -0.3721 0.5542 0.038 Uiso 1 1 calc R
H6B H 0.2327 -0.2510 0.5839 0.038 Uiso 1 1 calc R
C5 C 0.3626(3) -0.5160(2) 0.5080(2) 0.0295(5) Uani 1 1 d .
H5A H 0.4185 -0.5459 0.4425 0.035 Uiso 1 1 calc R
H5B H 0.2780 -0.5582 0.5032 0.035 Uiso 1 1 calc R
C4 C 0.4700(3) -0.3165(3) 0.5273(3) 0.0323(7) Uani 1 1 d .
H4A H 0.4646 -0.2300 0.5037 0.039 Uiso 1 1 calc R
H4B H 0.5428 -0.3543 0.4834 0.039 Uiso 1 1 calc R
C1 C 0.4930(3) -0.3266(3) 0.6623(3) 0.0335(7) Uani 1 1 d .
H1A H 0.5859 -0.3424 0.6784 0.040 Uiso 1 1 calc R
H1B H 0.4685 -0.2497 0.7021 0.040 Uiso 1 1 calc R
C3 C 0.2693(3) -0.3916(3) 0.7079(3) 0.0311(6) Uani 1 1 d .
H3A H 0.2538 -0.3283 0.7689 0.037 Uiso 1 1 calc R
H3B H 0.2127 -0.4618 0.7259 0.037 Uiso 1 1 calc R
C2 C 0.4284(3) -0.5419(3) 0.6317(3) 0.0292(6) Uani 1 1 d .
H2A H 0.3878 -0.6136 0.6697 0.035 Uiso 1 1 calc R
H2B H 0.5219 -0.5590 0.6205 0.035 Uiso 1 1 calc R
H1 H 0.332(3) 0.1599(17) 0.567(3) 0.044 Uiso 1 1 d D
H2N H 0.331(4) -0.361(3) 0.422(4) 0.051(11) Uiso 1 1 d .
H1N H 0.434(4) -0.454(4) 0.795(4) 0.055(11) Uiso 1 1 d .
H2 H 0.404(4) -0.275(4) 0.0781(19) 0.083 Uiso 1 1 d D

loop_
_atom_site_aniso_label
_atom_site_aniso_U_11
_atom_site_aniso_U_22
_atom_site_aniso_U_33
_atom_site_aniso_U_23
_atom_site_aniso_U_13
_atom_site_aniso_U_12
Co1 0.02188(16) 0.02055(17) 0.02022(17) 0.00015(15) -0.00074(12) -0.00079(15)
P1 0.0272(3) 0.0279(4) 0.0174(3) -0.0007(3) 0.0009(3) -0.0020(3)
P2 0.0298(3) 0.0183(3) 0.0240(3) 0.0008(3) -0.0019(3) 0.0021(3)
O4 0.0328(10) 0.0196(10) 0.0570(14) 0.0021(10) 0.0128(10) 0.0015(8)
O1 0.0298(10) 0.0464(13) 0.0231(10) 0.0015(9) 0.0066(7) 0.0027(9)
O2 0.0254(10) 0.0682(17) 0.0244(10) -0.0035(11) 0.0038(7) -0.0067(10)
O5 0.0341(10) 0.0425(12) 0.0330(11) 0.0105(10) -0.0069(8) -0.0137(9)
O6 0.0471(13) 0.0248(11) 0.0639(16) -0.0066(11) -0.0116(12) 0.0134(9)
N2 0.0261(11) 0.0280(12) 0.0231(11) 0.0048(9) -0.0035(10) -0.0008(10)
O3 0.0409(11) 0.0501(14) 0.0201(10) -0.0021(9) -0.0004(8) -0.0148(10)
N1 0.0240(11) 0.0307(12) 0.0214(11) 0.0024(10) -0.0022(9) 0.0003(9)
C6 0.0235(13) 0.0313(15) 0.0396(16) 0.0042(13) 0.0000(12) 0.0041(11)
C5 0.0329(13) 0.0284(14) 0.0273(13) -0.0032(11) 0.0005(11) 0.0003(13)
C4 0.0280(14) 0.0328(15) 0.0362(16) 0.0072(12) 0.0001(11) -0.0100(12)
C1 0.0290(15) 0.0348(16) 0.0366(16) 0.0005(13) -0.0080(12) -0.0071(12)
C3 0.0257(12) 0.0357(15) 0.0319(14) -0.0003(14) 0.0051(12) 0.0061(11)
C2 0.0314(13) 0.0264(14) 0.0300(14) 0.0033(11) -0.0019(12) 0.0064(12)

loop_
_atom_type_symbol
_atom_type_description
_atom_type_scat_dispersion_real
_atom_type_scat_dispersion_imag
_atom_type_scat_source
C C 0.0033 0.0016 'International Tables Vol C Tables 4.2.6.8 and 6.1.1.4'
H H 0.0000 0.0000 'International Tables Vol C Tables 4.2.6.8 and 6.1.1.4'
N N 0.0061 0.0033 'International Tables Vol C Tables 4.2.6.8 and 6.1.1.4'
O O 0.0106 0.0060 'International Tables Vol C Tables 4.2.6.8 and 6.1.1.4'
P P 0.1023 0.0942 'International Tables Vol C Tables 4.2.6.8 and 6.1.1.4'
Co Co 0.3494 0.9721 'International Tables Vol C Tables 4.2.6.8 and 6.1.1.4'

loop_
_geom_angle_atom_site_label_1
_geom_angle_atom_site_label_2
_geom_angle_atom_site_label_3
_geom_angle
_geom_angle_site_symmetry_1
_geom_angle_site_symmetry_3
O6 Co1 O4 109.57(10) 4_655 .
O6 Co1 O1 102.05(10) 4_655 2_554
O4 Co1 O1 110.99(9) . 2_554
O6 Co1 O3 111.97(10) 4_655 .
O4 Co1 O3 111.71(10) . .
O1 Co1 O3 110.17(9) 2_554 .
O3 P1 O1 111.74(12) . .
O3 P1 O2 113.21(12) . .
O1 P1 O2 110.12(12) . .
O3 P1 H1 109.4(14) . .
O1 P1 H1 109.4(14) . .
O2 P1 H1 102.6(13) . .
O6 P2 O4 108.91(13) . .
O6 P2 O5 113.80(14) . .
O4 P2 O5 113.12(13) . .
O6 P2 H2 108.5(18) . .
O4 P2 H2 104.0(19) . .
O5 P2 H2 108.0(17) . .
P2 O4 Co1 130.13(12) . .
P1 O1 Co1 137.11(13) . 2
P2 O6 Co1 147.92(15) . 4_645
C5 N2 C6 109.5(2) . .
C5 N2 C4 109.3(2) . .
C6 N2 C4 109.9(2) . .
C5 N2 H2N 111(2) . .
C6 N2 H2N 115(2) . .
C4 N2 H2N 103(2) . .
P1 O3 Co1 126.93(13) . .
C3 N1 C2 109.4(2) . .
C3 N1 C1 108.4(2) . .
C2 N1 C1 109.5(2) . .
C3 N1 H1N 109(2) . .
C2 N1 H1N 108(2) . .
C1 N1 H1N 113(2) . .
N2 C6 C3 108.0(2) . .
N2 C6 H6A 110.1 . .
C3 C6 H6A 110.1 . .
N2 C6 H6B 110.1 . .
C3 C6 H6B 110.1 . .
H6A C6 H6B 108.4 . .
N2 C5 C2 108.1(2) . .
N2 C5 H5A 110.1 . .
C2 C5 H5A 110.1 . .
N2 C5 H5B 110.1 . .
C2 C5 H5B 110.1 . .
H5A C5 H5B 108.4 . .
N2 C4 C1 108.6(2) . .
N2 C4 H4A 110.0 . .
C1 C4 H4A 110.0 . .
N2 C4 H4B 110.0 . .
C1 C4 H4B 110.0 . .
H4A C4 H4B 108.4 . .
N1 C1 C4 108.5(2) . .
N1 C1 H1A 110.0 . .
C4 C1 H1A 110.0 . .
N1 C1 H1B 110.0 . .
C4 C1 H1B 110.0 . .
H1A C1 H1B 108.4 . .
N1 C3 C6 108.8(2) . .
N1 C3 H3A 109.9 . .
C6 C3 H3A 109.9 . .
N1 C3 H3B 109.9 . .
C6 C3 H3B 109.9 . .
H3A C3 H3B 108.3 . .
N1 C2 C5 108.2(2) . .
N1 C2 H2A 110.1 . .
C5 C2 H2A 110.1 . .
N1 C2 H2B 110.1 . .
C5 C2 H2B 110.1 . .
H2A C2 H2B 108.4 . .

loop_
_geom_bond_atom_site_label_1
_geom_bond_atom_site_label_2
_geom_bond_distance
_geom_bond_site_symmetry_2
Co1 O6 1.933(2) 4_655
Co1 O4 1.938(2) .
Co1 O1 1.9540(19) 2_554
Co1 O3 1.957(2) .
P1 O3 1.513(2) .
P1 O1 1.515(2) .
P1 O2 1.516(2) .
P1 H1 1.427(17) .
P2 O6 1.502(2) .
P2 O4 1.510(2) .
P2 O5 1.517(2) .
P2 H2 1.426(19) .
O1 Co1 1.9540(19) 2
O6 Co1 1.933(2) 4_645
N2 C5 1.474(3) .
N2 C6 1.485(4) .
N2 C4 1.495(4) .
N2 H2N 0.86(4) .
N1 C3 1.489(3) .
N1 C2 1.492(4) .
N1 C1 1.492(4) .
N1 H1N 0.99(4) .
C6 C3 1.528(4) .
C6 H6A 0.9700 .
C6 H6B 0.9700 .
C5 C2 1.538(4) .
C5 H5A 0.9700 .
C5 H5B 0.9700 .
C4 C1 1.505(4) .
C4 H4A 0.9700 .
C4 H4B 0.9700 .
C1 H1A 0.9700 .
C1 H1B 0.9700 .
C3 H3A 0.9700 .
C3 H3B 0.9700 .
C2 H2A 0.9700 .
C2 H2B 0.9700 .

loop_
_geom_hbond_atom_site_label_D
_geom_hbond_atom_site_label_H
_geom_hbond_atom_site_label_A
_geom_hbond_distance_DH
_geom_hbond_distance_HA
_geom_hbond_distance_DA
_geom_hbond_angle_DHA
_geom_hbond_site_symmetry_A
N1 H1N O2 0.99(4) 1.60(4) 2.581(3) 170(3) 4_646
N2 H2N O5 0.86(4) 1.73(4) 2.589(3) 176(4) .

loop_
_geom_torsion_atom_site_label_1
_geom_torsion_atom_site_label_2
_geom_torsion_atom_site_label_3
_geom_torsion_atom_site_label_4
_geom_torsion
_geom_torsion_site_symmetry_1
_geom_torsion_site_symmetry_4
O6 P2 O4 Co1 -145.07(19) . .
O5 P2 O4 Co1 -17.5(2) . .
O6 Co1 O4 P2 -172.58(17) 4_655 .
O1 Co1 O4 P2 -60.6(2) 2_554 .
O3 Co1 O4 P2 62.8(2) . .
O3 P1 O1 Co1 -85.6(2) . 2
O2 P1 O1 Co1 147.73(18) . 2
O4 P2 O6 Co1 -161.8(3) . 4_645
O5 P2 O6 Co1 71.0(4) . 4_645
O1 P1 O3 Co1 -173.31(14) . .
O2 P1 O3 Co1 -48.3(2) . .
O6 Co1 O3 P1 -21.7(2) 4_655 .
O4 Co1 O3 P1 101.62(18) . .
O1 Co1 O3 P1 -134.53(16) 2_554 .
C5 N2 C6 C3 51.2(3) . .
C4 N2 C6 C3 -68.8(3) . .
C6 N2 C5 C2 -71.1(3) . .
C4 N2 C5 C2 49.3(3) . .
C5 N2 C4 C1 -71.8(3) . .
C6 N2 C4 C1 48.3(3) . .
C3 N1 C1 C4 -71.4(3) . .
C2 N1 C1 C4 47.8(3) . .
N2 C4 C1 N1 19.1(3) . .
C2 N1 C3 C6 -69.1(3) . .
C1 N1 C3 C6 50.2(3) . .
N2 C6 C3 N1 16.3(3) . .
C3 N1 C2 C5 49.1(3) . .
C1 N1 C2 C5 -69.5(3) . .
N2 C5 C2 N1 17.5(3) . .
